data_7023802
loop_
_publ_author_name
'Liu, Zhong-Yi'
'Zou, Hong-Ai'
'Hou, Zhao-Jun'
'Yang, En-Cui'
'Zhao, Xiao-Jun'

_publ_section_title
;
 Structural motif-dependent magnetic diversity observed in
 three-dimensional tetrazolyl-based MMOFs: synthesis, structures and
 magnetism.
;
_journal_issue 44
_journal_name_full 'Dalton transactions (Cambridge, England : 2003)'
_journal_page_first 15716
_journal_page_last 15725
_journal_paper_doi 10.1039/c3dt52190g
_journal_volume 42
_journal_year 2013
_chemical_formula_sum 'C10.7 H17.8 Mn2 N5 O11.7'
_chemical_formula_weight 513.58
_chemical_name_systematic
;
?
;
_space_group_IT_number 52
_symmetry_cell_setting orthorhombic
_symmetry_space_group_name_Hall '-P 2a 2bc'
_symmetry_space_group_name_H-M 'P n n a'
_atom_sites_solution_hydrogens geom
_atom_sites_solution_primary direct
_atom_sites_solution_secondary difmap
_audit_creation_method SHELXL-97
_cell_angle_alpha 90.00
_cell_angle_beta 90.00
_cell_angle_gamma 90.00
_cell_formula_units_Z 4
_cell_length_a 18.819(4)
_cell_length_b 8.8399(18)
_cell_length_c 11.508(2)
_cell_measurement_reflns_used 4470
_cell_measurement_temperature 173(2)
_cell_measurement_theta_max 28.28
_cell_measurement_theta_min 2.55
_cell_volume 1914.4(7)
_computing_cell_refinement 'Bruker SAINT'
_computing_data_collection 'Bruker APEX2'
_computing_data_reduction 'Bruker SAINT'
_computing_molecular_graphics 'Bruker SHELXTL'
_computing_publication_material 'Bruker SHELXTL'
_computing_structure_refinement 'SHELXL-97 (Sheldrick, 1997)'
_computing_structure_solution 'SHELXS-97 (Sheldrick, 1990)'
_diffrn_ambient_temperature 173(2)
_diffrn_measured_fraction_theta_full 0.988
_diffrn_measured_fraction_theta_max 0.988
_diffrn_measurement_device_type 'Bruker APEX-II CCD'
_diffrn_measurement_method '\f and \w scans'
_diffrn_radiation_monochromator graphite
_diffrn_radiation_source 'fine-focus sealed tube'
_diffrn_radiation_type MoK\a
_diffrn_radiation_wavelength 0.71073
_diffrn_reflns_av_R_equivalents 0.0547
_diffrn_reflns_av_sigmaI/netI 0.0373
_diffrn_reflns_limit_h_max 21
_diffrn_reflns_limit_h_min -22
_diffrn_reflns_limit_k_max 10
_diffrn_reflns_limit_k_min -10
_diffrn_reflns_limit_l_max 13
_diffrn_reflns_limit_l_min -7
_diffrn_reflns_number 8704
_diffrn_reflns_theta_full 25.00
_diffrn_reflns_theta_max 25.00
_diffrn_reflns_theta_min 2.07
_diffrn_standards_number 0
_exptl_absorpt_coefficient_mu 1.390
_exptl_absorpt_correction_T_max 0.8400
_exptl_absorpt_correction_T_min 0.7880
_exptl_absorpt_correction_type multi-scan
_exptl_absorpt_process_details SADABS
_exptl_crystal_colour COLOURLESS
_exptl_crystal_density_diffrn 1.782
_exptl_crystal_density_meas ?
_exptl_crystal_density_method 'not measured'
_exptl_crystal_description BLOCK
_exptl_crystal_F_000 1042
_exptl_crystal_size_max 0.18
_exptl_crystal_size_mid 0.17
_exptl_crystal_size_min 0.13
_refine_diff_density_max 0.780
_refine_diff_density_min -1.796
_refine_diff_density_rms 0.174
_refine_ls_extinction_method none
_refine_ls_goodness_of_fit_ref 1.066
_refine_ls_hydrogen_treatment constr
_refine_ls_matrix_type full
_refine_ls_number_parameters 150
_refine_ls_number_reflns 1684
_refine_ls_number_restraints 25
_refine_ls_restrained_S_all 1.062
_refine_ls_R_factor_all 0.0969
_refine_ls_R_factor_gt 0.0942
_refine_ls_shift/su_max 0.000
_refine_ls_shift/su_mean 0.000
_refine_ls_structure_factor_coef Fsqd
_refine_ls_weighting_details 'calc w=1/[\s^2^(Fo^2^)+(0.2500P)^2^+29.7152P] where P=(Fo^2^+2Fc^2^)/3'
_refine_ls_weighting_scheme calc
_refine_ls_wR_factor_gt 0.3434
_refine_ls_wR_factor_ref 0.3466
_reflns_number_gt 1601
_reflns_number_total 1684
_reflns_threshold_expression >2sigma(I)
_cod_data_source_file c3dt52190g.txt
_cod_data_source_block n120826a
_cod_depositor_comments
;
The following automatic conversions were performed:

'_symmetry_cell_setting' value 'Orthorhombic' changed to
'orthorhombic' according to
/home/saulius/struct/CIF-dictionaries/cif_core.dic dictionary named
'cif_core.dic' version 2.4.2 from
2011-04-26.

'_exptl_absorpt_correction_type' value 'MULTI-SCAN'
changed to 'multi-scan' according to
/home/saulius/struct/CIF-dictionaries/cif_core.dic dictionary named
'cif_core.dic' version 2.4.2 from 2011-04-26.

Automatic conversion script
Id: cif_fix_values 1891 2012-01-12 08:04:46Z andrius 

The following automatic conversions were performed:

'_exptl_crystal_density_meas' value 'NONE' was changed to '?' - the
value is perceived as not measured.

Automatic conversion script
Id: cif_fix_values 3008 2015-01-20 13:52:24Z robertas 
;
_cod_original_sg_symbol_H-M Pnna
_cod_original_formula_sum 'C10.70 H17.80 Mn2 N5 O11.70'
_cod_database_code 7023802

loop_
_symmetry_equiv_pos_as_xyz
'x, y, z'
'-x+1/2, -y, z'
'x, -y+1/2, -z+1/2'
'-x+1/2, y+1/2, -z+1/2'
'-x, -y, -z'
'x-1/2, y, -z'
'-x, y-1/2, z-1/2'
'x-1/2, -y-1/2, z-1/2'

loop_
_atom_site_label
_atom_site_type_symbol
_atom_site_fract_x
_atom_site_fract_y
_atom_site_fract_z
_atom_site_U_iso_or_equiv
_atom_site_adp_type
_atom_site_occupancy
_atom_site_symmetry_multiplicity
_atom_site_calc_flag
_atom_site_refinement_flags
_atom_site_disorder_assembly
_atom_site_disorder_group
Mn1 Mn 0.17691(7) 0.16132(13) 0.58991(11) 0.0108(6) Uani 1 1 d . . .
O1 O 0.2561(5) 0.1683(7) 0.4549(7) 0.031(2) Uani 1 1 d . A .
O2 O 0.3532(4) 0.0573(8) 0.5219(6) 0.0304(19) Uani 1 1 d . . .
O3 O 0.5812(4) 0.3505(8) 0.1889(7) 0.0295(18) Uani 1 1 d . . .
O4 O 0.1075(12) 0.265(2) 0.4498(15) 0.045(3) Uani 0.65 1 d PU A 1
H4B H 0.1396 0.3140 0.4158 0.067 Uiso 0.65 1 d PR A 1
H4A H 0.0856 0.3263 0.4929 0.067 Uiso 0.65 1 d PR A 1
O7 O 0.068(2) 0.556(4) 0.578(3) 0.075(10) Uani 0.35 1 d PU B 1
O4' O 0.107(2) 0.295(4) 0.480(3) 0.045(3) Uani 0.35 1 d PDU A 2
H4' H 0.1008 0.2587 0.4129 0.067 Uiso 0.35 1 d PR A 2
C8 C 0.0720(19) 0.442(4) 0.486(3) 0.045(3) Uani 0.35 1 d PDU A 2
H8A H 0.0394 0.4437 0.5529 0.054 Uiso 0.35 1 calc PR A 2
H8B H 0.0452 0.4607 0.4147 0.054 Uiso 0.35 1 calc PR A 2
H8C H 0.1079 0.5216 0.4963 0.054 Uiso 0.35 1 calc PR A 2
O5 O 0.0164(8) 0.8364(13) 0.6476(9) 0.071(4) Uani 1 1 d . . .
H5A H 0.0321 0.7543 0.6211 0.107 Uiso 1 1 d R . .
H5B H 0.0444 0.8626 0.7004 0.107 Uiso 1 1 d R . .
O6 O 0.1449(10) 0.370(2) 0.250(2) 0.054(5) Uani 0.50 1 d P . .
N1 N 0.2330(4) 0.4359(8) 0.7536(6) 0.0131(15) Uani 1 1 d . . .
N2 N 0.2210(4) 0.3899(8) 0.6415(6) 0.0173(17) Uani 1 1 d . A .
N3 N 0.2500 0.5000 0.4559(10) 0.043(4) Uani 1 2 d S A .
H3 H 0.2335 0.4164 0.4203 0.052 Uiso 1 1 d R . .
C1 C 0.2500 0.5000 0.5769(10) 0.017(3) Uani 1 2 d S . .
C2 C 0.3202(5) 0.1313(10) 0.4487(9) 0.019(2) Uani 1 1 d . . .
C3 C 0.3594(5) 0.1916(11) 0.3437(8) 0.020(2) Uani 1 1 d . A .
C4 C 0.4339(5) 0.1869(10) 0.3434(8) 0.0176(19) Uani 1 1 d . . .
H4 H 0.4588 0.1413 0.4061 0.021 Uiso 1 1 calc R A .
C5 C 0.4713(7) 0.2500 0.2500 0.017(3) Uani 1 2 d S . .
C6 C 0.5509(6) 0.2500 0.2500 0.021(3) Uani 1 2 d S . .
C7 C 0.3245(7) 0.2500 0.2500 0.020(3) Uani 1 2 d S . .
H7 H 0.2740 0.2500 0.2500 0.024 Uiso 1 2 calc SR A .

loop_
_atom_site_aniso_label
_atom_site_aniso_U_11
_atom_site_aniso_U_22
_atom_site_aniso_U_33
_atom_site_aniso_U_23
_atom_site_aniso_U_13
_atom_site_aniso_U_12
Mn1 0.0108(9) 0.0085(9) 0.0132(9) -0.0022(4) -0.0013(5) 0.0009(4)
O1 0.046(5) 0.015(4) 0.032(4) 0.005(3) 0.035(4) 0.004(3)
O2 0.057(5) 0.018(3) 0.016(3) 0.009(3) -0.005(3) -0.020(3)
O3 0.019(4) 0.020(3) 0.049(5) 0.000(3) 0.011(3) -0.005(3)
O4 0.040(4) 0.052(5) 0.043(6) 0.014(5) -0.009(5) 0.002(4)
O7 0.082(13) 0.063(12) 0.079(13) -0.004(9) 0.010(9) 0.007(9)
O4' 0.040(4) 0.052(5) 0.043(6) 0.014(5) -0.009(5) 0.002(4)
C8 0.040(4) 0.052(5) 0.043(6) 0.014(5) -0.009(5) 0.002(4)
O5 0.103(10) 0.065(8) 0.045(6) 0.016(5) -0.019(6) 0.012(6)
O6 0.033(9) 0.051(10) 0.078(14) 0.008(11) 0.018(10) 0.002(8)
N1 0.016(3) 0.010(3) 0.013(3) -0.007(3) 0.006(3) 0.001(3)
N2 0.024(4) 0.012(4) 0.016(4) -0.004(3) -0.002(3) -0.001(3)
N3 0.089(12) 0.033(7) 0.008(6) 0.000 0.000 -0.023(8)
C1 0.039(8) 0.005(5) 0.007(5) 0.000 0.000 -0.006(5)
C2 0.035(6) 0.006(4) 0.017(5) 0.001(4) 0.018(4) -0.002(4)
C3 0.025(5) 0.013(4) 0.021(5) 0.003(4) 0.008(4) 0.003(4)
C4 0.017(5) 0.020(4) 0.015(4) 0.007(4) -0.001(4) 0.012(4)
C5 0.015(6) 0.015(6) 0.020(6) -0.008(5) 0.000 0.000
C6 0.004(6) 0.027(7) 0.032(7) -0.005(6) 0.000 0.000
C7 0.022(7) 0.008(5) 0.029(7) 0.007(5) 0.000 0.000

loop_
_atom_type_symbol
_atom_type_description
_atom_type_scat_dispersion_real
_atom_type_scat_dispersion_imag
_atom_type_scat_source
C C 0.0033 0.0016 'International Tables Vol C Tables 4.2.6.8 and 6.1.1.4'
H H 0.0000 0.0000 'International Tables Vol C Tables 4.2.6.8 and 6.1.1.4'
N N 0.0061 0.0033 'International Tables Vol C Tables 4.2.6.8 and 6.1.1.4'
O O 0.0106 0.0060 'International Tables Vol C Tables 4.2.6.8 and 6.1.1.4'
Mn Mn 0.3368 0.7283 'International Tables Vol C Tables 4.2.6.8 and 6.1.1.4'

loop_
_geom_angle_atom_site_label_1
_geom_angle_atom_site_label_2
_geom_angle_atom_site_label_3
_geom_angle
_geom_angle_site_symmetry_1
_geom_angle_site_symmetry_3
O3 Mn1 O1 166.1(4) 8_566 .
O3 Mn1 O2 85.9(3) 8_566 2
O1 Mn1 O2 86.9(3) . 2
O3 Mn1 O4' 80.0(12) 8_566 .
O1 Mn1 O4' 89.0(11) . .
O2 Mn1 O4' 96.6(10) 2 .
O3 Mn1 N1 87.2(3) 8_566 3_556
O1 Mn1 N1 105.2(3) . 3_556
O2 Mn1 N1 94.1(3) 2 3_556
O4' Mn1 N1 162.6(9) . 3_556
O3 Mn1 N2 102.3(3) 8_566 .
O1 Mn1 N2 84.9(3) . .
O2 Mn1 N2 171.7(3) 2 .
O4' Mn1 N2 83.8(11) . .
N1 Mn1 N2 87.7(3) 3_556 .
O3 Mn1 O4 85.0(6) 8_566 .
O1 Mn1 O4 82.8(6) . .
O2 Mn1 O4 87.3(5) 2 .
O4' Mn1 O4 10.9(11) . .
N1 Mn1 O4 171.9(6) 3_556 .
N2 Mn1 O4 92.1(6) . .
C2 O1 Mn1 134.5(7) . .
C2 O2 Mn1 126.1(6) . 2
C6 O3 Mn1 129.9(6) . 8_665
Mn1 O4 H4B 97.3 . .
Mn1 O4 H4A 97.1 . .
H4B O4 H4A 107.0 . .
Mn1 O4 H4' 142.1 . .
H4B O4 H4' 79.8 . .
H4A O4 H4' 120.1 . .
C8 O4' Mn1 136(3) . .
C8 O4' H4B 99.6 . .
Mn1 O4' H4B 98.8 . .
C8 O4' H4A 31.2 . .
Mn1 O4' H4A 126.8 . .
H4B O4' H4A 128.4 . .
C8 O4' H4' 108.9 . .
Mn1 O4' H4' 114.3 . .
H4B O4' H4' 57.4 . .
H4A O4' H4' 111.7 . .
O4' C8 H4A 14.5 . .
O4' C8 H8A 109.5 . .
O4' C8 H8B 109.5 . .
H8A C8 H8B 109.5 . .
O4' C8 H8C 109.5 . .
H8A C8 H8C 109.5 . .
H8B C8 H8C 109.5 . .
H5A O5 H5B 106.3 . .
N1 N1 N2 109.8(4) 2_565 .
N1 N1 Mn1 124.2(3) 2_565 3_556
N2 N1 Mn1 124.1(5) . 3_556
C1 N2 N1 103.8(7) . .
C1 N2 Mn1 130.7(6) . .
N1 N2 Mn1 124.9(5) . .
C1 N3 H3 117.0 . .
N2 C1 N2 112.7(10) . 2_565
N2 C1 N3 123.7(5) . .
N2 C1 N3 123.7(5) 2_565 .
O2 C2 O1 125.7(9) . .
O2 C2 C3 119.1(9) . .
O1 C2 C3 115.1(9) . .
C7 C3 C4 119.4(9) . .
C7 C3 C2 122.0(10) . .
C4 C3 C2 118.6(9) . .
C5 C4 C3 119.5(8) . .
C5 C4 H4 120.3 . .
C3 C4 H4 120.3 . .
C4 C5 C4 119.7(12) 3 .
C4 C5 C6 120.2(6) 3 .
C4 C5 C6 120.2(6) . .
O3 C6 O3 126.5(12) 3 .
O3 C6 C5 116.7(6) 3 .
O3 C6 C5 116.7(6) . .
C3 C7 C3 122.4(13) 3 .
C3 C7 H7 118.8 3 .
C3 C7 H7 118.8 . .

loop_
_geom_bond_atom_site_label_1
_geom_bond_atom_site_label_2
_geom_bond_distance
_geom_bond_site_symmetry_2
Mn1 O3 2.134(7) 8_566
Mn1 O1 2.153(7) .
Mn1 O2 2.160(6) 2
Mn1 O4' 2.18(3) .
Mn1 N1 2.257(7) 3_556
Mn1 N2 2.263(7) .
Mn1 O4 2.268(18) .
O1 C2 1.252(13) .
O2 C2 1.235(13) .
O2 Mn1 2.160(6) 2
O3 C6 1.268(9) .
O3 Mn1 2.134(7) 8_665
O4 H4B 0.8406 .
O4 H4A 0.8421 .
O4 H4' 0.4465 .
O4' C8 1.464(10) .
O4' H4B 0.9741 .
O4' H4A 0.5114 .
O4' H4' 0.8402 .
C8 H4A 1.0606 .
C8 H8A 0.9800 .
C8 H8B 0.9800 .
C8 H8C 0.9800 .
O5 H5A 0.8410 .
O5 H5B 0.8370 .
N1 N1 1.301(14) 2_565
N1 N2 1.371(10) .
N1 Mn1 2.257(7) 3_556
N2 C1 1.341(10) .
N3 C1 1.393(16) .
N3 H3 0.8998 .
C1 N2 1.341(10) 2_565
C2 C3 1.513(12) .
C3 C7 1.363(12) .
C3 C4 1.404(14) .
C4 C5 1.400(11) .
C4 H4 0.9500 .
C5 C4 1.400(11) 3
C5 C6 1.497(16) .
C6 O3 1.268(9) 3
C7 C3 1.363(12) 3
C7 H7 0.9500 .

loop_
_geom_torsion_atom_site_label_1
_geom_torsion_atom_site_label_2
_geom_torsion_atom_site_label_3
_geom_torsion_atom_site_label_4
_geom_torsion
_geom_torsion_site_symmetry_1
_geom_torsion_site_symmetry_4
O3 Mn1 O1 C2 -151.8(11) 8_566 .
O2 Mn1 O1 C2 -92.9(9) 2 .
O4' Mn1 O1 C2 170.4(14) . .
N1 Mn1 O1 C2 0.4(9) 3_556 .
N2 Mn1 O1 C2 86.6(9) . .
O4 Mn1 O1 C2 179.4(10) . .
O3 Mn1 O4' C8 69(4) 8_566 .
O1 Mn1 O4' C8 -119(4) . .
O2 Mn1 O4' C8 154(4) 2 .
N1 Mn1 O4' C8 27(8) 3_556 .
N2 Mn1 O4' C8 -34(4) . .
O4 Mn1 O4' C8 -174(13) . .
N1 N1 N2 C1 -0.2(10) 2_565 .
Mn1 N1 N2 C1 164.5(4) 3_556 .
N1 N1 N2 Mn1 171.7(7) 2_565 .
Mn1 N1 N2 Mn1 -23.6(9) 3_556 .
O3 Mn1 N2 C1 -136.4(6) 8_566 .
O1 Mn1 N2 C1 31.5(6) . .
O2 Mn1 N2 C1 35(2) 2 .
O4' Mn1 N2 C1 -58.1(12) . .
N1 Mn1 N2 C1 137.1(6) 3_556 .
O4 Mn1 N2 C1 -51.0(8) . .
O3 Mn1 N2 N1 54.1(7) 8_566 .
O1 Mn1 N2 N1 -138.0(7) . .
O2 Mn1 N2 N1 -134.8(19) 2 .
O4' Mn1 N2 N1 132.4(13) . .
N1 Mn1 N2 N1 -32.5(6) 3_556 .
O4 Mn1 N2 N1 139.4(8) . .
N1 N2 C1 N2 0.1(4) . 2_565
Mn1 N2 C1 N2 -171.1(8) . 2_565
N1 N2 C1 N3 -179.9(4) . .
Mn1 N2 C1 N3 8.9(8) . .
Mn1 O2 C2 O1 54.1(13) 2 .
Mn1 O2 C2 C3 -129.2(8) 2 .
Mn1 O1 C2 O2 10.9(15) . .
Mn1 O1 C2 C3 -165.9(6) . .
O2 C2 C3 C7 168.0(8) . .
O1 C2 C3 C7 -15.0(13) . .
O2 C2 C3 C4 -12.0(14) . .
O1 C2 C3 C4 165.0(9) . .
C7 C3 C4 C5 3.6(13) . .
C2 C3 C4 C5 -176.4(7) . .
C3 C4 C5 C4 -1.8(6) . 3
C3 C4 C5 C6 178.2(6) . .
Mn1 O3 C6 O3 35.8(5) 8_665 3
Mn1 O3 C6 C5 -144.2(5) 8_665 .
C4 C5 C6 O3 -155.8(6) 3 3
C4 C5 C6 O3 24.2(6) . 3
C4 C5 C6 O3 24.2(6) 3 .
C4 C5 C6 O3 -155.8(6) . .
C4 C3 C7 C3 -1.8(7) . 3
C2 C3 C7 C3 178.2(10) . 3
